data_4331761
loop_
_publ_author_name
'Zang, Shuangquan'
'Su, Yang'
'Li, Yizhi'
'Ni, Zhaoping'
'Meng, Qingjin'

_publ_section_title
;
 Assemblies of a New Flexible Multicarboxylate Ligand and d10Metal Centers
 toward the Construction of Homochiral Helical Coordination
 Polymers:&#x00A0; Structures, Luminescence, and NLO-Active Properties
;
_journal_issue 1
_journal_name_full 'Inorganic Chemistry'
_journal_page_first 174
_journal_page_last 180
_journal_paper_doi 10.1021/ic051502m
_journal_volume 45
_journal_year 2006
_chemical_absolute_configuration unk
_chemical_formula_moiety 'C26 H20 Cd2 N2 O12, 2(H2 O)'
_chemical_formula_sum 'C26 H24 Cd2 N2 O14'
_chemical_formula_weight 813.27
_chemical_name_systematic
; 
 ? 
;
_space_group_IT_number 4
_symmetry_cell_setting monoclinic
_symmetry_space_group_name_Hall 'P 2yb'
_symmetry_space_group_name_H-M 'P 1 21 1'
_atom_sites_solution_hydrogens geom
_atom_sites_solution_primary direct
_atom_sites_solution_secondary difmap
_audit_creation_method SHELXL-97
_cell_angle_alpha 90.00
_cell_angle_beta 110.642(3)
_cell_angle_gamma 90.00
_cell_formula_units_Z 2
_cell_length_a 7.1328(15)
_cell_length_b 20.059(4)
_cell_length_c 10.117(2)
_cell_measurement_reflns_used 493
_cell_measurement_temperature 293(2)
_cell_measurement_theta_max 48.830
_cell_measurement_theta_min 6.090
_cell_volume 1354.6(5)
_computing_cell_refinement SMART
_computing_data_collection 'SMART (Bruker, 2000)'
_computing_data_reduction 'SAINT (Bruker, 2000)'
_computing_molecular_graphics SHELXTL
_computing_publication_material SHELXTL
_computing_structure_refinement SHELXTL
_computing_structure_solution 'SHELXTL (Bruker, 2000)'
_diffrn_ambient_temperature 293(2)
_diffrn_measured_fraction_theta_full 0.995
_diffrn_measured_fraction_theta_max 0.995
_diffrn_measurement_device_type 'Bruker Smart Aepex CCD area detector'
_diffrn_measurement_method 'phi and omega scans'
_diffrn_radiation_monochromator graphite
_diffrn_radiation_source 'fine-focus sealed tube'
_diffrn_radiation_type MoK\a
_diffrn_radiation_wavelength 0.71073
_diffrn_reflns_av_R_equivalents 0.0384
_diffrn_reflns_av_sigmaI/netI 0.0737
_diffrn_reflns_limit_h_max 6
_diffrn_reflns_limit_h_min -8
_diffrn_reflns_limit_k_max 20
_diffrn_reflns_limit_k_min -24
_diffrn_reflns_limit_l_max 12
_diffrn_reflns_limit_l_min -12
_diffrn_reflns_number 7281
_diffrn_reflns_theta_full 26.00
_diffrn_reflns_theta_max 26.00
_diffrn_reflns_theta_min 2.15
_exptl_absorpt_coefficient_mu 1.649
_exptl_absorpt_correction_T_max 0.855
_exptl_absorpt_correction_T_min 0.689
_exptl_absorpt_correction_type multi-scan
_exptl_absorpt_process_details 'SADABS(Bruker, 2000)'
_exptl_crystal_colour colourless
_exptl_crystal_density_diffrn 1.994
_exptl_crystal_density_method 'not measured'
_exptl_crystal_description needle
_exptl_crystal_F_000 804
_exptl_crystal_size_max 0.4
_exptl_crystal_size_mid 0.2
_exptl_crystal_size_min 0.1
_refine_diff_density_max 0.875
_refine_diff_density_min -0.991
_refine_diff_density_rms 0.119
_refine_ls_abs_structure_details 'Flack H D (1983), Acta Cryst. A39, 876-881'
_refine_ls_abs_structure_Flack 0.03(4)
_refine_ls_extinction_method none
_refine_ls_goodness_of_fit_ref 1.077
_refine_ls_hydrogen_treatment constr
_refine_ls_matrix_type full
_refine_ls_number_parameters 403
_refine_ls_number_reflns 4090
_refine_ls_number_restraints 1
_refine_ls_restrained_S_all 1.077
_refine_ls_R_factor_all 0.0571
_refine_ls_R_factor_gt 0.0465
_refine_ls_shift/su_max 0.000
_refine_ls_shift/su_mean 0.000
_refine_ls_structure_factor_coef Fsqd
_refine_ls_weighting_details 'calc w=1/[\s^2^(Fo^2^)+(0.0450P)^2^+0.0000P] where P=(Fo^2^+2Fc^2^)/3'
_refine_ls_weighting_scheme calc
_refine_ls_wR_factor_gt 0.0890
_refine_ls_wR_factor_ref 0.0908
_reflns_number_gt 3492
_reflns_number_total 4090
_reflns_threshold_expression >2sigma(I)
_cod_data_source_file ic051502msup2.cif
_cod_data_source_block 1
_cod_depositor_comments
;
The following automatic conversions were performed:

'_symmetry_cell_setting' value 'Monoclinic' changed to 'monoclinic'
according to /home/saulius/struct/CIF-dictionaries/cif_core.dic
dictionary named 'cif_core.dic' version 2.4.2 from 2011-04-26.

Automatic conversion script
Id: cif_fix_values 1891 2012-01-12 08:04:46Z andrius 
;
_cod_original_sg_symbol_H-M 'P 21'
_cod_database_code 4331761

loop_
_symmetry_equiv_pos_as_xyz
'x, y, z'
'-x, y+1/2, -z'

loop_
_atom_site_label
_atom_site_type_symbol
_atom_site_fract_x
_atom_site_fract_y
_atom_site_fract_z
_atom_site_U_iso_or_equiv
_atom_site_adp_type
_atom_site_occupancy
_atom_site_symmetry_multiplicity
_atom_site_calc_flag
_atom_site_refinement_flags
Cd1 Cd 0.70913(8) 0.65889(3) 0.77768(6) 0.02978(15) Uani 1 1 d .
Cd2 Cd 0.24451(8) 0.75531(3) 0.39076(6) 0.02931(15) Uani 1 1 d .
C1 C 0.2565(12) 0.6371(4) 0.5311(10) 0.0270(18) Uani 1 1 d .
C2 C 0.2553(12) 0.5665(4) 0.5819(9) 0.0294(19) Uani 1 1 d .
C3 C 0.3707(12) 0.5189(4) 0.5448(9) 0.0296(19) Uani 1 1 d .
H3 H 0.4486 0.5314 0.4921 0.036 Uiso 1 1 calc R
C4 C 0.3699(12) 0.4533(5) 0.5859(9) 0.0281(18) Uani 1 1 d .
H4 H 0.4464 0.4218 0.5600 0.034 Uiso 1 1 calc R
C5 C 0.2560(11) 0.4342(5) 0.6653(10) 0.0286(19) Uani 1 1 d .
H5 H 0.2569 0.3901 0.6936 0.034 Uiso 1 1 calc R
C6 C 0.1397(12) 0.4812(5) 0.7027(10) 0.030(2) Uani 1 1 d .
C7 C 0.1290(13) 0.5476(5) 0.6554(9) 0.0320(19) Uani 1 1 d .
C8 C 0.0005(11) 0.5953(4) 0.6972(9) 0.0269(18) Uani 1 1 d .
C9 C 0.1208(12) 0.4434(5) 0.9168(10) 0.032(2) Uani 1 1 d .
C10 C 0.2211(12) 0.4906(5) 1.0174(10) 0.0294(19) Uani 1 1 d .
H10 H 0.2350 0.5344 0.9918 0.035 Uiso 1 1 calc R
C11 C 0.2998(12) 0.4702(5) 1.1578(10) 0.034(2) Uani 1 1 d .
H11 H 0.3631 0.5016 1.2268 0.040 Uiso 1 1 calc R
C12 C 0.2877(12) 0.4062(5) 1.1980(9) 0.033(2) Uani 1 1 d .
H12 H 0.3433 0.3941 1.2926 0.039 Uiso 1 1 calc R
C13 C 0.1876(12) 0.3575(5) 1.0923(9) 0.0316(19) Uani 1 1 d .
C14 C 0.1028(11) 0.3765(4) 0.9544(10) 0.0259(18) Uani 1 1 d .
C15 C -0.0145(12) 0.3307(5) 0.8347(9) 0.034(2) Uani 1 1 d .
C16 C 0.1852(12) 0.2872(5) 1.1327(10) 0.0314(19) Uani 1 1 d .
C17 C 0.2158(13) 0.8954(5) 0.5230(11) 0.033(2) Uani 1 1 d .
H17 H 0.2274 0.9083 0.4379 0.040 Uiso 1 1 calc R
C18 C 0.2047(12) 0.9450(5) 0.6179(9) 0.028(2) Uani 1 1 d .
H18 H 0.1952 0.9895 0.5909 0.034 Uiso 1 1 calc R
C19 C 0.2076(12) 0.9286(4) 0.7475(9) 0.0279(18) Uani 1 1 d .
C20 C 0.1986(13) 0.8606(5) 0.7785(10) 0.037(2) Uani 1 1 d .
H20 H 0.1920 0.8471 0.8647 0.045 Uiso 1 1 calc R
C21 C 0.1998(14) 0.8138(5) 0.6766(9) 0.038(2) Uani 1 1 d .
H21 H 0.1929 0.7688 0.6963 0.046 Uiso 1 1 calc R
C22 C 0.2121(12) 0.9793(5) 0.8571(9) 0.0283(19) Uani 1 1 d .
C23 C 0.1457(13) 1.0442(5) 0.8186(10) 0.032(2) Uani 1 1 d .
H23 H 0.0896 1.0556 0.7236 0.039 Uiso 1 1 calc R
C24 C 0.1626(12) 1.0906(5) 0.9191(9) 0.033(2) Uani 1 1 d .
H24 H 0.1191 1.1337 0.8906 0.040 Uiso 1 1 calc R
C25 C 0.2963(13) 1.0149(4) 1.0937(10) 0.0268(19) Uani 1 1 d .
H25 H 0.3441 1.0046 1.1895 0.032 Uiso 1 1 calc R
C26 C 0.2900(12) 0.9645(4) 1.0000(10) 0.0298(19) Uani 1 1 d .
H26 H 0.3365 0.9220 1.0316 0.036 Uiso 1 1 calc R
N1 N 0.2385(10) 1.0776(4) 1.0568(8) 0.0308(17) Uani 1 1 d .
N2 N 0.2106(10) 0.8314(4) 0.5497(8) 0.0299(16) Uani 1 1 d .
O1 O 0.4237(8) 0.6656(3) 0.5617(6) 0.0320(13) Uani 1 1 d .
O2 O 0.0970(8) 0.6646(3) 0.4584(7) 0.0376(14) Uani 1 1 d .
O3 O 0.0739(9) 0.6392(3) 0.7860(7) 0.0379(16) Uani 1 1 d .
O4 O -0.1856(10) 0.5886(3) 0.6386(7) 0.0369(16) Uani 1 1 d .
O5 O 0.0202(7) 0.4630(3) 0.7774(6) 0.0295(13) Uani 1 1 d .
O6 O -0.2029(10) 0.3295(3) 0.8013(7) 0.0330(15) Uani 1 1 d .
O7 O 0.0713(8) 0.2989(3) 0.7666(6) 0.0303(13) Uani 1 1 d .
O8 O 0.1092(9) 0.2425(3) 1.0429(6) 0.0335(15) Uani 1 1 d .
O9 O 0.2799(8) 0.2705(3) 1.2626(6) 0.0321(14) Uani 1 1 d .
O10 O 0.5805(8) 0.7867(3) 0.4520(6) 0.0335(14) Uani 1 1 d .
H10C H 0.6416 0.7533 0.4348 0.040 Uiso 1 1 d R
H10B H 0.6370 0.7951 0.5394 0.040 Uiso 1 1 d R
O11 O 0.2708(9) 0.6803(3) 0.2157(7) 0.0370(16) Uani 1 1 d .
H11A H 0.2716 0.7023 0.1441 0.044 Uiso 1 1 d R
H11C H 0.3788 0.6581 0.2491 0.044 Uiso 1 1 d R
O12 O 0.4578(8) 0.6841(3) 0.8758(6) 0.0350(14) Uani 1 1 d .
H12A H 0.5108 0.6863 0.9652 0.042 Uiso 1 1 d R
H12B H 0.3691 0.6538 0.8530 0.042 Uiso 1 1 d R
O13 O 0.6851(9) 0.6627(4) 0.3745(6) 0.0330(13) Uani 1 1 d .
H13A H 0.810(19) 0.662(8) 0.388(13) 0.080 Uiso 1 1 d .
H13C H 0.66(2) 0.632(8) 0.424(17) 0.096 Uiso 1 1 d .
O14 O 0.4888(9) 0.2764(3) 0.9060(6) 0.0353(15) Uani 1 1 d .
H14D H 0.5061 0.3096 0.8594 0.042 Uiso 1 1 d R
H14B H 0.3694 0.2764 0.9055 0.042 Uiso 1 1 d R

loop_
_atom_site_aniso_label
_atom_site_aniso_U_11
_atom_site_aniso_U_22
_atom_site_aniso_U_33
_atom_site_aniso_U_23
_atom_site_aniso_U_13
_atom_site_aniso_U_12
Cd1 0.0297(3) 0.0286(3) 0.0295(3) 0.0014(3) 0.0086(2) 0.0013(3)
Cd2 0.0293(3) 0.0285(3) 0.0291(3) 0.0026(3) 0.0091(2) 0.0021(3)
C1 0.019(4) 0.026(5) 0.036(5) -0.008(3) 0.010(3) 0.001(3)
C2 0.031(4) 0.023(4) 0.038(5) -0.008(4) 0.017(4) -0.014(3)
C3 0.026(4) 0.030(5) 0.030(5) -0.001(4) 0.007(4) 0.001(3)
C4 0.027(4) 0.032(5) 0.028(5) -0.001(4) 0.013(3) 0.002(4)
C5 0.024(4) 0.025(5) 0.035(5) -0.008(4) 0.009(4) 0.006(3)
C6 0.024(4) 0.032(5) 0.029(5) 0.009(4) 0.001(3) -0.007(4)
C7 0.033(4) 0.035(5) 0.028(5) -0.001(4) 0.011(4) -0.001(4)
C8 0.019(4) 0.025(5) 0.032(5) -0.002(4) 0.003(3) -0.001(3)
C9 0.028(4) 0.040(6) 0.031(5) 0.007(4) 0.016(4) 0.000(4)
C10 0.024(4) 0.029(5) 0.031(5) -0.001(4) 0.005(4) -0.003(3)
C11 0.028(4) 0.038(6) 0.034(5) -0.015(4) 0.011(4) -0.009(4)
C12 0.029(4) 0.040(6) 0.026(5) 0.002(4) 0.004(3) -0.003(4)
C13 0.027(4) 0.031(5) 0.031(5) 0.001(4) 0.003(3) -0.002(4)
C14 0.023(4) 0.021(4) 0.039(5) 0.004(4) 0.018(4) 0.004(3)
C15 0.030(4) 0.038(5) 0.032(5) 0.009(4) 0.011(4) -0.005(4)
C16 0.033(4) 0.034(5) 0.034(5) 0.003(4) 0.020(4) 0.004(4)
C17 0.029(5) 0.029(5) 0.038(5) 0.005(4) 0.008(4) -0.011(4)
C18 0.028(4) 0.030(5) 0.020(4) -0.002(4) 0.001(3) 0.006(4)
C19 0.027(4) 0.029(5) 0.024(4) -0.002(4) 0.005(3) 0.000(3)
C20 0.038(5) 0.041(6) 0.036(5) -0.015(5) 0.017(4) -0.010(4)
C21 0.052(6) 0.038(6) 0.018(4) 0.003(4) 0.004(4) 0.021(4)
C22 0.030(4) 0.035(5) 0.019(4) -0.005(4) 0.007(3) -0.010(4)
C23 0.034(5) 0.036(5) 0.028(5) 0.009(4) 0.012(4) 0.017(4)
C24 0.030(4) 0.036(6) 0.026(5) 0.006(4) 0.000(3) 0.014(4)
C25 0.035(4) 0.023(5) 0.023(5) 0.000(4) 0.011(4) 0.012(4)
C26 0.040(5) 0.022(5) 0.033(5) -0.002(4) 0.020(4) -0.003(4)
N1 0.030(4) 0.033(5) 0.031(4) -0.006(3) 0.013(3) -0.002(3)
N2 0.033(4) 0.031(4) 0.026(4) -0.004(3) 0.011(3) -0.006(3)
O1 0.030(3) 0.028(4) 0.038(3) 0.003(3) 0.013(2) -0.005(3)
O2 0.030(3) 0.037(4) 0.043(4) 0.010(3) 0.007(2) 0.005(3)
O3 0.027(3) 0.045(4) 0.040(4) -0.021(3) 0.010(3) -0.003(2)
O4 0.034(3) 0.032(4) 0.045(4) 0.013(3) 0.013(3) 0.009(3)
O5 0.025(3) 0.035(3) 0.033(3) 0.017(3) 0.016(2) 0.003(3)
O6 0.038(4) 0.027(4) 0.029(3) 0.001(3) 0.006(3) -0.004(3)
O7 0.032(3) 0.031(3) 0.032(3) -0.001(3) 0.016(3) -0.002(2)
O8 0.043(3) 0.024(4) 0.030(3) 0.000(3) 0.009(3) -0.009(3)
O9 0.038(3) 0.028(4) 0.034(3) 0.007(3) 0.018(3) 0.010(2)
O10 0.027(3) 0.037(4) 0.029(3) 0.005(3) 0.000(2) 0.000(2)
O11 0.030(3) 0.037(4) 0.041(4) -0.017(3) 0.008(3) -0.013(3)
O12 0.034(3) 0.035(3) 0.032(3) -0.004(3) 0.007(3) -0.003(3)
O13 0.029(3) 0.041(4) 0.026(3) 0.001(3) 0.006(2) 0.002(3)
O14 0.036(3) 0.032(4) 0.036(4) 0.004(3) 0.011(3) 0.005(3)

loop_
_atom_type_symbol
_atom_type_description
_atom_type_scat_dispersion_real
_atom_type_scat_dispersion_imag
_atom_type_scat_source
C C 0.0033 0.0016 'International Tables Vol C Tables 4.2.6.8 and 6.1.1.4'
H H 0.0000 0.0000 'International Tables Vol C Tables 4.2.6.8 and 6.1.1.4'
N N 0.0061 0.0033 'International Tables Vol C Tables 4.2.6.8 and 6.1.1.4'
O O 0.0106 0.0060 'International Tables Vol C Tables 4.2.6.8 and 6.1.1.4'
Cd Cd -0.8075 1.2024 'International Tables Vol C Tables 4.2.6.8 and 6.1.1.4'

loop_
_geom_angle_atom_site_label_1
_geom_angle_atom_site_label_2
_geom_angle_atom_site_label_3
_geom_angle
_geom_angle_site_symmetry_1
_geom_angle_site_symmetry_3
N1 Cd1 O9 146.0(3) 2_647 2_657
N1 Cd1 O4 90.4(2) 2_647 1_655
O9 Cd1 O4 117.0(2) 2_657 1_655
N1 Cd1 O12 78.4(2) 2_647 .
O9 Cd1 O12 86.8(2) 2_657 .
O4 Cd1 O12 147.1(2) 1_655 .
N1 Cd1 O1 125.1(2) 2_647 .
O9 Cd1 O1 81.6(2) 2_657 .
O4 Cd1 O1 80.4(2) 1_655 .
O12 Cd1 O1 81.18(19) . .
N1 Cd1 O8 92.2(2) 2_647 2_657
O9 Cd1 O8 54.8(2) 2_657 2_657
O4 Cd1 O8 131.7(2) 1_655 2_657
O12 Cd1 O8 80.0(2) . 2_657
O1 Cd1 O8 133.1(2) . 2_657
N1 Cd1 O3 88.0(2) 2_647 1_655
O9 Cd1 O3 93.3(2) 2_657 1_655
O4 Cd1 O3 52.2(2) 1_655 1_655
O12 Cd1 O3 155.0(2) . 1_655
O1 Cd1 O3 123.6(2) . 1_655
O8 Cd1 O3 79.67(19) 2_657 1_655
N1 Cd1 C16 118.3(3) 2_647 2_657
O9 Cd1 C16 27.9(2) 2_657 2_657
O4 Cd1 C16 131.8(2) 1_655 2_657
O12 Cd1 C16 79.8(2) . 2_657
O1 Cd1 C16 107.0(2) . 2_657
O8 Cd1 C16 27.2(2) 2_657 2_657
O3 Cd1 C16 88.7(2) 1_655 2_657
N2 Cd2 O2 98.3(2) . .
N2 Cd2 O10 89.2(2) . .
O2 Cd2 O10 131.4(2) . .
N2 Cd2 O11 176.9(3) . .
O2 Cd2 O11 83.5(2) . .
O10 Cd2 O11 91.4(2) . .
N2 Cd2 O6 98.2(3) . 2_556
O2 Cd2 O6 142.3(2) . 2_556
O10 Cd2 O6 82.5(2) . 2_556
O11 Cd2 O6 78.9(2) . 2_556
N2 Cd2 O7 85.2(2) . 2_556
O2 Cd2 O7 93.64(19) . 2_556
O10 Cd2 O7 135.0(2) . 2_556
O11 Cd2 O7 92.2(2) . 2_556
O6 Cd2 O7 54.4(2) 2_556 2_556
N2 Cd2 O1 98.5(2) . .
O2 Cd2 O1 53.78(18) . .
O10 Cd2 O1 77.60(19) . .
O11 Cd2 O1 84.5(2) . .
O6 Cd2 O1 153.7(2) 2_556 .
O7 Cd2 O1 147.41(18) 2_556 .
N2 Cd2 C15 92.1(3) . 2_556
O2 Cd2 C15 118.4(2) . 2_556
O10 Cd2 C15 109.1(2) . 2_556
O11 Cd2 C15 84.9(2) . 2_556
O6 Cd2 C15 27.4(2) 2_556 2_556
O7 Cd2 C15 27.0(2) 2_556 2_556
O1 Cd2 C15 167.6(2) . 2_556
O2 C1 O1 122.2(8) . .
O2 C1 C2 120.3(7) . .
O1 C1 C2 117.6(7) . .
C3 C2 C7 120.4(8) . .
C3 C2 C1 118.4(7) . .
C7 C2 C1 121.0(8) . .
C4 C3 C2 120.4(8) . .
C4 C3 H3 119.8 . .
C2 C3 H3 119.8 . .
C3 C4 C5 120.3(8) . .
C3 C4 H4 119.8 . .
C5 C4 H4 119.8 . .
C4 C5 C6 119.9(8) . .
C4 C5 H5 120.1 . .
C6 C5 H5 120.1 . .
O5 C6 C5 121.0(8) . .
O5 C6 C7 117.9(8) . .
C5 C6 C7 120.9(8) . .
C2 C7 C6 117.8(8) . .
C2 C7 C8 123.4(8) . .
C6 C7 C8 118.5(8) . .
O3 C8 O4 121.7(8) . .
O3 C8 C7 121.3(7) . .
O4 C8 C7 116.9(8) . .
C10 C9 O5 119.7(8) . .
C10 C9 C14 121.5(8) . .
O5 C9 C14 118.5(8) . .
C9 C10 C11 117.7(8) . .
C9 C10 H10 121.2 . .
C11 C10 H10 121.2 . .
C12 C11 C10 122.6(8) . .
C12 C11 H11 118.7 . .
C10 C11 H11 118.7 . .
C11 C12 C13 119.1(8) . .
C11 C12 H12 120.4 . .
C13 C12 H12 120.4 . .
C14 C13 C12 119.8(8) . .
C14 C13 C16 120.4(8) . .
C12 C13 C16 119.8(8) . .
C13 C14 C9 119.3(8) . .
C13 C14 C15 124.7(8) . .
C9 C14 C15 115.9(8) . .
O7 C15 O6 121.6(9) . .
O7 C15 C14 120.8(7) . .
O6 C15 C14 117.4(8) . .
O7 C15 Cd2 61.6(5) . 2_546
O6 C15 Cd2 60.0(5) . 2_546
C14 C15 Cd2 175.9(6) . 2_546
O8 C16 O9 119.3(8) . .
O8 C16 C13 121.9(8) . .
O9 C16 C13 118.5(8) . .
O8 C16 Cd1 64.4(5) . 2_647
O9 C16 Cd1 55.8(4) . 2_647
C13 C16 Cd1 164.3(6) . 2_647
N2 C17 C18 122.6(9) . .
N2 C17 H17 118.7 . .
C18 C17 H17 118.7 . .
C19 C18 C17 120.6(9) . .
C19 C18 H18 119.7 . .
C17 C18 H18 119.7 . .
C18 C19 C20 117.9(8) . .
C18 C19 C22 123.1(8) . .
C20 C19 C22 118.9(7) . .
C21 C20 C19 118.3(9) . .
C21 C20 H20 120.8 . .
C19 C20 H20 120.8 . .
N2 C21 C20 122.7(9) . .
N2 C21 H21 118.7 . .
C20 C21 H21 118.7 . .
C26 C22 C23 117.6(8) . .
C26 C22 C19 121.6(8) . .
C23 C22 C19 120.7(8) . .
C24 C23 C22 120.1(8) . .
C24 C23 H23 120.0 . .
C22 C23 H23 120.0 . .
N1 C24 C23 123.3(9) . .
N1 C24 H24 118.4 . .
C23 C24 H24 118.4 . .
N1 C25 C26 124.6(9) . .
N1 C25 H25 117.7 . .
C26 C25 H25 117.7 . .
C25 C26 C22 117.7(9) . .
C25 C26 H26 121.2 . .
C22 C26 H26 121.2 . .
C24 N1 C25 116.7(8) . .
C24 N1 Cd1 122.1(6) . 2_657
C25 N1 Cd1 121.0(6) . 2_657
C17 N2 C21 117.6(8) . .
C17 N2 Cd2 119.2(7) . .
C21 N2 Cd2 123.0(6) . .
C1 O1 Cd1 128.4(6) . .
C1 O1 Cd2 87.1(5) . .
Cd1 O1 Cd2 136.7(3) . .
C1 O2 Cd2 96.1(5) . .
C8 O3 Cd1 85.6(5) . 1_455
C8 O4 Cd1 99.5(6) . 1_455
C6 O5 C9 115.7(6) . .
C15 O6 Cd2 92.6(6) . 2_546
C15 O7 Cd2 91.4(5) . 2_546
C16 O8 Cd1 88.4(5) . 2_647
C16 O9 Cd1 96.3(5) . 2_647
Cd2 O10 H10C 106.5 . .
Cd2 O10 H10B 113.2 . .
H10C O10 H10B 106.3 . .
Cd2 O11 H11A 109.4 . .
Cd2 O11 H11C 109.6 . .
H11A O11 H11C 109.5 . .
Cd1 O12 H12A 109.6 . .
Cd1 O12 H12B 109.4 . .
H12A O12 H12B 109.5 . .
H13A O13 H13C 109(10) . .
H14D O14 H14B 109.8 . .

loop_
_geom_bond_atom_site_label_1
_geom_bond_atom_site_label_2
_geom_bond_distance
_geom_bond_site_symmetry_2
Cd1 N1 2.272(7) 2_647
Cd1 O9 2.283(6) 2_657
Cd1 O4 2.297(7) 1_655
Cd1 O12 2.389(6) .
Cd1 O1 2.409(6) .
Cd1 O8 2.476(6) 2_657
Cd1 O3 2.604(6) 1_655
Cd1 C16 2.744(9) 2_657
Cd2 N2 2.291(7) .
Cd2 O2 2.323(6) .
Cd2 O10 2.340(5) .
Cd2 O11 2.381(6) .
Cd2 O6 2.382(7) 2_556
Cd2 O7 2.418(6) 2_556
Cd2 O1 2.510(6) .
Cd2 C15 2.747(9) 2_556
C1 O2 1.245(10) .
C1 O1 1.259(9) .
C1 C2 1.507(12) .
C2 C3 1.397(12) .
C2 C7 1.407(11) .
C3 C4 1.379(12) .
C3 H3 0.9300 .
C4 C5 1.383(12) .
C4 H4 0.9300 .
C5 C6 1.393(12) .
C5 H5 0.9300 .
C6 O5 1.373(10) .
C6 C7 1.409(13) .
C7 C8 1.486(12) .
C8 O3 1.235(10) .
C8 O4 1.255(10) .
C9 C10 1.390(13) .
C9 O5 1.394(10) .
C9 C14 1.413(12) .
C10 C11 1.392(13) .
C10 H10 0.9300 .
C11 C12 1.357(13) .
C11 H11 0.9300 .
C12 C13 1.438(12) .
C12 H12 0.9300 .
C13 C14 1.365(12) .
C13 C16 1.471(12) .
C14 C15 1.514(13) .
C15 O7 1.247(11) .
C15 O6 1.265(10) .
C15 Cd2 2.747(9) 2_546
C16 O8 1.254(11) .
C16 O9 1.292(10) .
C16 Cd1 2.744(9) 2_647
C17 N2 1.315(12) .
C17 C18 1.405(13) .
C17 H17 0.9300 .
C18 C19 1.344(12) .
C18 H18 0.9300 .
C19 C20 1.408(13) .
C19 C22 1.496(11) .
C20 C21 1.396(13) .
C20 H20 0.9300 .
C21 N2 1.360(11) .
C21 H21 0.9300 .
C22 C26 1.386(12) .
C22 C23 1.394(12) .
C23 C24 1.352(13) .
C23 H23 0.9300 .
C24 N1 1.330(12) .
C24 H24 0.9300 .
C25 N1 1.334(11) .
C25 C26 1.376(12) .
C25 H25 0.9300 .
C26 H26 0.9300 .
N1 Cd1 2.272(7) 2_657
O3 Cd1 2.604(6) 1_455
O4 Cd1 2.297(7) 1_455
O6 Cd2 2.382(7) 2_546
O7 Cd2 2.418(6) 2_546
O8 Cd1 2.476(6) 2_647
O9 Cd1 2.283(6) 2_647
O10 H10C 0.8500 .
O10 H10B 0.8500 .
O11 H11A 0.8500 .
O11 H11C 0.8500 .
O12 H12A 0.8501 .
O12 H12B 0.8500 .
O13 H13A 0.85(12) .
O13 H13C 0.85(16) .
O14 H14D 0.8499 .
O14 H14B 0.8500 .

loop_
_geom_hbond_atom_site_label_D
_geom_hbond_atom_site_label_H
_geom_hbond_atom_site_label_A
_geom_hbond_distance_DH
_geom_hbond_distance_HA
_geom_hbond_distance_DA
_geom_hbond_angle_DHA
_geom_hbond_site_symmetry_A
O10 H10C O13 0.85 1.98 2.787(9) 159.4 .
O11 H11C O13 0.85 2.11 2.844(8) 144.9 .
O14 H14B O7 0.85 2.14 2.846(8) 139.8 .
O12 H12B O3 0.85 1.99 2.718(8) 142.6 .
O10 H10B O9 0.85 1.94 2.721(9) 152.1 2_657
O12 H12A O14 0.85 2.23 2.802(8) 124.9 2_657
O11 H11A O14 0.85 2.45 3.108(9) 134.9 2_656
O13 H13A O2 0.85(12) 1.92(13) 2.756(8) 168(12) 1_655
O13 H13C O4 0.85(16) 2.24(16) 2.909(9) 135(13) 1_655
O14 H14D O6 0.85 2.38 2.956(9) 125.3 1_655
